data_4118875
loop_
_publ_author_name
'Anthony F. Cozzolino'
'Daniel Tofan'
'Christopher C. Cummins'
'Manuel Temprado'
'Taryn D. Palluccio'
'Elena V. Rybak-Akimova'
'Subhojit Majumdar'
'Xiaochen Cai'
'Burjor Captain'
'Carl D. Hoff'

_publ_contact_author_address
;
Department of Chemistry, Massachusetts Institute of Technology, 
77 Massachusetts Avenue, Cambridge, Massachusetts 02139, 
United States
;
_publ_contact_author_email ccummins@mit.edu
_publ_contact_author_name 'Christopher C. Cummins'
_publ_section_title
;
 Two-Step Binding of O2 to a Vanadium(III) Trisanilide Complex To Form a
 Non-Vanadyl Vanadium(V) Peroxo Complex
;
_journal_name_full 'Journal of the American Chemical Society'
_journal_page_first 18249
_journal_page_last 18252
_journal_paper_doi 10.1021/ja309621h
_journal_volume 134
_journal_year 2012
_chemical_formula_moiety 'C36 H54 N3 O2 V'
_chemical_formula_sum 'C36 H54 N3 O2 V'
_chemical_formula_weight 611.76
_chemical_name_common tris(3,5-dimethylphenyl(tertbutyl)amido)-(eta-2-peroxo)-vanadium
_chemical_name_systematic tris(3,5-dimethylphenyl(tertbutyl)amido)-(eta-2-peroxo)-vanadium
_space_group_IT_number 220
_symmetry_cell_setting cubic
_symmetry_Int_Tables_number 220
_symmetry_space_group_name_Hall 'I -4bd 2c 3'
_symmetry_space_group_name_H-M 'I -4 3 d'
_atom_sites_solution_hydrogens geom
_atom_sites_solution_primary direct
_atom_sites_solution_secondary difmap
_audit_creation_method SHELXL-97
_cell_angle_alpha 90.00
_cell_angle_beta 90.00
_cell_angle_gamma 90.00
_cell_formula_units_Z 16
_cell_length_a 23.919(2)
_cell_length_b 23.919(2)
_cell_length_c 23.919(2)
_cell_measurement_reflns_used 9352
_cell_measurement_temperature 100(2)
_cell_measurement_theta_max 30.398
_cell_measurement_theta_min 2.408
_cell_volume 13685(2)
_computing_cell_refinement 'SAINT 7.46A (Bruker-AXS, 2008)'
_computing_data_collection 'APEX2 3.0 (Bruker-AXS, 2008)'
_computing_data_reduction 'SAINT 7.46A (Bruker-AXS, 2008)'
_computing_molecular_graphics 'WINGX (Farrugia, 1999)'
_computing_publication_material 'WINGX (Farrugia, 1999)'
_computing_structure_refinement 'SHELXL-97 (Sheldrick, 1997)'
_computing_structure_solution 'SHELXS-97 (Sheldrick, 2008)'
_diffrn_ambient_pressure 101.3
_diffrn_ambient_temperature 100(2)
_diffrn_detector_area_resol_mean 8.3
_diffrn_measured_fraction_theta_full 1.000
_diffrn_measured_fraction_theta_max 1.000
_diffrn_measurement_device_type 'Bruker Smart APEX CCD'
_diffrn_measurement_method 'phi and omega scans'
_diffrn_radiation_monochromator graphite
_diffrn_radiation_probe x-ray
_diffrn_radiation_type MoK\a
_diffrn_radiation_wavelength 0.71073
_diffrn_reflns_av_R_equivalents 0.0690
_diffrn_reflns_av_sigmaI/netI 0.0162
_diffrn_reflns_limit_h_max 33
_diffrn_reflns_limit_h_min -33
_diffrn_reflns_limit_k_max 33
_diffrn_reflns_limit_k_min -33
_diffrn_reflns_limit_l_max 33
_diffrn_reflns_limit_l_min -33
_diffrn_reflns_number 151622
_diffrn_reflns_theta_full 30.02
_diffrn_reflns_theta_max 30.02
_diffrn_reflns_theta_min 2.09
_diffrn_source 'fine-focus sealed tube'
_exptl_absorpt_coefficient_mu 0.324
_exptl_absorpt_correction_T_max 0.9683
_exptl_absorpt_correction_T_min 0.9380
_exptl_absorpt_correction_type multi-scan
_exptl_absorpt_process_details 'SADABS (Sheldrick, 2008)'
_exptl_crystal_colour 'dark green'
_exptl_crystal_density_diffrn 1.188
_exptl_crystal_description block
_exptl_crystal_F_000 5280
_exptl_crystal_recrystallization_method pentane
_exptl_crystal_size_max 0.20
_exptl_crystal_size_mid 0.20
_exptl_crystal_size_min 0.10
_refine_diff_density_max 0.200
_refine_diff_density_min -0.269
_refine_diff_density_rms 0.035
_refine_ls_abs_structure_details 'Flack H D (1983), 1576 Friedel pairs Acta Cryst. A39, 876-881'
_refine_ls_abs_structure_Flack -0.01(2)
_refine_ls_extinction_method none
_refine_ls_goodness_of_fit_ref 1.091
_refine_ls_hydrogen_treatment noref
_refine_ls_matrix_type full
_refine_ls_number_parameters 183
_refine_ls_number_reflns 3356
_refine_ls_number_restraints 118
_refine_ls_restrained_S_all 1.073
_refine_ls_R_factor_all 0.0386
_refine_ls_R_factor_gt 0.0319
_refine_ls_shift/su_max 0.002
_refine_ls_shift/su_mean 0.000
_refine_ls_structure_factor_coef Fsqd
_refine_ls_weighting_details 'calc w=1/[\s^2^(Fo^2^)+(0.0332P)^2^+6.0216P] where P=(Fo^2^+2Fc^2^)/3'
_refine_ls_weighting_scheme calc
_refine_ls_wR_factor_gt 0.0772
_refine_ls_wR_factor_ref 0.0826
_reflns_number_gt 3066
_reflns_number_total 3356
_reflns_threshold_expression >2sigma(I)
_cod_data_source_file ja309621h_si_001.cif
_cod_data_source_block O2VX3_Cmp_3
_cod_database_code 4118875

loop_
_symmetry_equiv_pos_as_xyz
'x, y, z'
'-x+1/2, -y, z+1/2'
'-x, y+1/2, -z+1/2'
'x+1/2, -y+1/2, -z'
'z, x, y'
'z+1/2, -x+1/2, -y'
'-z+1/2, -x, y+1/2'
'-z, x+1/2, -y+1/2'
'y, z, x'
'-y, z+1/2, -x+1/2'
'y+1/2, -z+1/2, -x'
'-y+1/2, -z, x+1/2'
'y+1/4, x+1/4, z+1/4'
'-y+1/4, -x+3/4, z+3/4'
'y+3/4, -x+1/4, -z+3/4'
'-y+3/4, x+3/4, -z+1/4'
'x+1/4, z+1/4, y+1/4'
'-x+3/4, z+3/4, -y+1/4'
'-x+1/4, -z+3/4, y+3/4'
'x+3/4, -z+1/4, -y+3/4'
'z+1/4, y+1/4, x+1/4'
'z+3/4, -y+1/4, -x+3/4'
'-z+3/4, y+3/4, -x+1/4'
'-z+1/4, -y+3/4, x+3/4'
'x+1/2, y+1/2, z+1/2'
'-x+1, -y+1/2, z+1'
'-x+1/2, y+1, -z+1'
'x+1, -y+1, -z+1/2'
'z+1/2, x+1/2, y+1/2'
'z+1, -x+1, -y+1/2'
'-z+1, -x+1/2, y+1'
'-z+1/2, x+1, -y+1'
'y+1/2, z+1/2, x+1/2'
'-y+1/2, z+1, -x+1'
'y+1, -z+1, -x+1/2'
'-y+1, -z+1/2, x+1'
'y+3/4, x+3/4, z+3/4'
'-y+3/4, -x+5/4, z+5/4'
'y+5/4, -x+3/4, -z+5/4'
'-y+5/4, x+5/4, -z+3/4'
'x+3/4, z+3/4, y+3/4'
'-x+5/4, z+5/4, -y+3/4'
'-x+3/4, -z+5/4, y+5/4'
'x+5/4, -z+3/4, -y+5/4'
'z+3/4, y+3/4, x+3/4'
'z+5/4, -y+3/4, -x+5/4'
'-z+5/4, y+5/4, -x+3/4'
'-z+3/4, -y+5/4, x+5/4'

loop_
_atom_site_label
_atom_site_type_symbol
_atom_site_fract_x
_atom_site_fract_y
_atom_site_fract_z
_atom_site_U_iso_or_equiv
_atom_site_adp_type
_atom_site_occupancy
_atom_site_symmetry_multiplicity
_atom_site_calc_flag
_atom_site_refinement_flags
_atom_site_disorder_assembly
_atom_site_disorder_group
V1 V -0.069249(9) 0.930750(9) 0.930750(9) 0.02484(9) Uani 1 3 d S . .
N1 N 0.00450(5) 0.93435(5) 0.90298(4) 0.0251(2) Uani 1 1 d D A .
O1 O -0.1144(4) 0.8783(3) 0.9038(2) 0.0421(12) Uani 0.33 1 d P A -1
O2 O -0.08132(18) 0.86125(16) 0.89354(17) 0.0354(7) Uani 0.33 1 d P A -1
C11 C 0.04991(5) 0.93703(6) 0.94250(6) 0.0265(2) Uani 1 1 d . . .
C16 C 0.07274(6) 0.88846(6) 0.96553(6) 0.0288(3) Uani 1 1 d . A .
H16 H 0.0582 0.8531 0.9550 0.035 Uiso 1 1 calc R . .
C12 C 0.07218(6) 0.98890(6) 0.95753(6) 0.0310(3) Uani 1 1 d . A .
H12 H 0.0571 1.0221 0.9418 0.037 Uiso 1 1 calc R . .
C15 C 0.11668(6) 0.89119(7) 1.00382(6) 0.0342(3) Uani 1 1 d . . .
C14 C 0.13766(6) 0.94367(8) 1.01836(7) 0.0386(3) Uani 1 1 d . A .
H14 H 0.1673 0.9460 1.0447 0.046 Uiso 1 1 calc R . .
C13 C 0.11651(7) 0.99244(7) 0.99551(7) 0.0363(3) Uani 1 1 d . . .
C131 C 0.14011(8) 1.04892(8) 1.01139(9) 0.0498(4) Uani 1 1 d . A .
H13A H 0.1808 1.0486 1.0066 0.075 Uiso 1 1 calc R . .
H13B H 0.1311 1.0570 1.0505 0.075 Uiso 1 1 calc R . .
H13C H 0.1238 1.0778 0.9874 0.075 Uiso 1 1 calc R . .
C151 C 0.14094(8) 0.83865(8) 1.02825(8) 0.0459(4) Uani 1 1 d . A .
H15A H 0.1210 0.8061 1.0132 0.069 Uiso 0.50 1 calc PR . .
H15B H 0.1370 0.8394 1.0690 0.069 Uiso 0.50 1 calc PR . .
H15C H 0.1806 0.8361 1.0184 0.069 Uiso 0.50 1 calc PR . .
H15D H 0.1714 0.8483 1.0539 0.069 Uiso 0.50 1 calc PR . .
H15E H 0.1555 0.8150 0.9981 0.069 Uiso 0.50 1 calc PR . .
H15F H 0.1118 0.8184 1.0487 0.069 Uiso 0.50 1 calc PR . .
C17 C 0.0231(2) 0.9271(2) 0.8432(2) 0.0307(9) Uani 0.717(4) 1 d PDU A 1
C171 C 0.06930(10) 0.96928(10) 0.82919(9) 0.0399(6) Uani 0.717(4) 1 d PDU A 1
H17A H 0.1011 0.9635 0.8543 0.060 Uiso 0.717(4) 1 calc PR A 1
H17B H 0.0549 1.0074 0.8339 0.060 Uiso 0.717(4) 1 calc PR A 1
H17C H 0.0814 0.9639 0.7904 0.060 Uiso 0.717(4) 1 calc PR A 1
C172 C 0.04508(13) 0.86800(11) 0.83529(9) 0.0451(7) Uani 0.717(4) 1 d PDU A 1
H17D H 0.0160 0.8411 0.8458 0.068 Uiso 0.717(4) 1 calc PR A 1
H17E H 0.0780 0.8624 0.8590 0.068 Uiso 0.717(4) 1 calc PR A 1
H17F H 0.0553 0.8624 0.7960 0.068 Uiso 0.717(4) 1 calc PR A 1
C173 C -0.02601(12) 0.93771(12) 0.80372(10) 0.0351(5) Uani 0.717(4) 1 d PDU A 1
H17G H -0.0437 0.9734 0.8132 0.053 Uiso 0.717(4) 1 calc PR A 1
H17H H -0.0534 0.9074 0.8075 0.053 Uiso 0.717(4) 1 calc PR A 1
H17I H -0.0125 0.9391 0.7651 0.053 Uiso 0.717(4) 1 calc PR A 1
C18 C 0.0213(5) 0.9153(5) 0.8434(5) 0.030(2) Uani 0.283(4) 1 d PDU A 2
C181 C 0.0849(2) 0.9178(3) 0.8348(2) 0.0385(14) Uani 0.283(4) 1 d PDU A 2
H18A H 0.1028 0.8883 0.8568 0.058 Uiso 0.283(4) 1 calc PR A 2
H18B H 0.0989 0.9544 0.8470 0.058 Uiso 0.283(4) 1 calc PR A 2
H18C H 0.0936 0.9125 0.7951 0.058 Uiso 0.283(4) 1 calc PR A 2
C182 C 0.0024(3) 0.8554(2) 0.8312(2) 0.0362(14) Uani 0.283(4) 1 d PDU A 2
H18D H -0.0383 0.8528 0.8352 0.054 Uiso 0.283(4) 1 calc PR A 2
H18E H 0.0204 0.8298 0.8578 0.054 Uiso 0.283(4) 1 calc PR A 2
H18F H 0.0131 0.8452 0.7930 0.054 Uiso 0.283(4) 1 calc PR A 2
C183 C -0.0036(3) 0.9559(3) 0.8004(3) 0.0360(13) Uani 0.283(4) 1 d PDU A 2
H18G H 0.0102 0.9937 0.8077 0.054 Uiso 0.283(4) 1 calc PR A 2
H18H H -0.0445 0.9554 0.8033 0.054 Uiso 0.283(4) 1 calc PR A 2
H18I H 0.0075 0.9443 0.7627 0.054 Uiso 0.283(4) 1 calc PR A 2

loop_
_atom_site_aniso_label
_atom_site_aniso_U_11
_atom_site_aniso_U_22
_atom_site_aniso_U_33
_atom_site_aniso_U_23
_atom_site_aniso_U_13
_atom_site_aniso_U_12
V1 0.02484(9) 0.02484(9) 0.02484(9) -0.00233(8) -0.00233(8) -0.00233(8)
N1 0.0266(5) 0.0256(5) 0.0229(5) 0.0002(4) 0.0024(4) 0.0013(4)
O1 0.038(3) 0.042(4) 0.047(3) -0.0035(19) -0.011(3) 0.001(2)
O2 0.042(2) 0.032(2) 0.0317(19) -0.0063(17) -0.0016(16) -0.0034(16)
C11 0.0246(5) 0.0302(6) 0.0246(6) 0.0003(5) 0.0040(4) 0.0025(5)
C16 0.0254(6) 0.0319(6) 0.0292(6) 0.0018(5) 0.0026(5) 0.0023(5)
C12 0.0302(6) 0.0310(7) 0.0319(7) -0.0012(5) 0.0051(6) -0.0011(5)
C15 0.0286(7) 0.0433(8) 0.0306(7) 0.0031(6) 0.0011(5) 0.0063(6)
C14 0.0261(6) 0.0556(10) 0.0340(7) -0.0039(7) -0.0016(6) -0.0004(6)
C13 0.0290(7) 0.0430(8) 0.0370(8) -0.0060(6) 0.0062(6) -0.0063(6)
C131 0.0449(9) 0.0531(10) 0.0515(10) -0.0155(8) 0.0074(8) -0.0168(8)
C151 0.0409(9) 0.0563(10) 0.0404(8) 0.0077(7) -0.0063(7) 0.0163(8)
C17 0.0325(17) 0.0344(17) 0.0252(15) 0.0021(11) 0.0037(12) 0.0108(13)
C171 0.0296(10) 0.0568(14) 0.0333(10) 0.0113(9) 0.0091(8) 0.0048(9)
C172 0.0658(18) 0.0433(12) 0.0262(10) -0.0038(9) 0.0046(10) 0.0225(12)
C173 0.0353(13) 0.0459(15) 0.0242(10) 0.0032(10) 0.0025(9) 0.0086(11)
C18 0.029(4) 0.042(5) 0.017(3) 0.004(3) 0.010(3) -0.005(3)
C181 0.034(3) 0.054(4) 0.028(2) -0.005(2) 0.0118(19) -0.004(2)
C182 0.045(3) 0.029(2) 0.035(3) -0.009(2) 0.009(2) 0.005(2)
C183 0.038(3) 0.042(3) 0.028(3) 0.003(2) 0.004(2) 0.000(3)

loop_
_atom_type_symbol
_atom_type_description
_atom_type_scat_dispersion_real
_atom_type_scat_dispersion_imag
_atom_type_scat_source
C C 0.0033 0.0016 'International Tables Vol C Tables 4.2.6.8 and 6.1.1.4'
H H 0.0000 0.0000 'International Tables Vol C Tables 4.2.6.8 and 6.1.1.4'
N N 0.0061 0.0033 'International Tables Vol C Tables 4.2.6.8 and 6.1.1.4'
O O 0.0106 0.0060 'International Tables Vol C Tables 4.2.6.8 and 6.1.1.4'
V V 0.3005 0.5294 'International Tables Vol C Tables 4.2.6.8 and 6.1.1.4'

loop_
_geom_angle_atom_site_label_1
_geom_angle_atom_site_label_2
_geom_angle_atom_site_label_3
_geom_angle
_geom_angle_site_symmetry_1
_geom_angle_site_symmetry_3
O1 V1 O1 25.0(2) 9_456 5_465
O1 V1 O1 25.0(2) 9_456 .
O1 V1 O1 25.0(2) 5_465 .
O1 V1 N1 117.6(3) 9_456 .
O1 V1 N1 96.79(13) 5_465 .
O1 V1 N1 118.2(4) . .
O1 V1 N1 96.79(13) 9_456 5_465
O1 V1 N1 118.2(3) 5_465 5_465
O1 V1 N1 117.6(3) . 5_465
N1 V1 N1 107.61(4) . 5_465
O1 V1 N1 118.2(4) 9_456 9_456
O1 V1 N1 117.6(3) 5_465 9_456
O1 V1 N1 96.79(13) . 9_456
N1 V1 N1 107.61(4) . 9_456
N1 V1 N1 107.61(4) 5_465 9_456
O1 V1 O2 28.7(4) 9_456 9_456
O1 V1 O2 45.05(15) 5_465 9_456
O1 V1 O2 23.9(4) . 9_456
N1 V1 O2 141.51(13) . 9_456
N1 V1 O2 97.83(14) 5_465 9_456
N1 V1 O2 90.98(14) 9_456 9_456
O1 V1 O2 45.05(15) 9_456 .
O1 V1 O2 23.9(4) 5_465 .
O1 V1 O2 28.7(4) . .
N1 V1 O2 90.98(14) . .
N1 V1 O2 141.51(13) 5_465 .
N1 V1 O2 97.83(14) 9_456 .
O2 V1 O2 52.5(2) 9_456 .
O1 V1 O2 23.9(4) 9_456 5_465
O1 V1 O2 28.7(4) 5_465 5_465
O1 V1 O2 45.05(15) . 5_465
N1 V1 O2 97.83(14) . 5_465
N1 V1 O2 90.98(14) 5_465 5_465
N1 V1 O2 141.51(13) 9_456 5_465
O2 V1 O2 52.5(2) 9_456 5_465
O2 V1 O2 52.5(2) . 5_465
C11 N1 C17 113.9(2) . .
C11 N1 C18 114.9(5) . .
C17 N1 C18 10.6(5) . .
C11 N1 V1 118.40(8) . .
C17 N1 V1 127.2(2) . .
C18 N1 V1 123.5(4) . .
O2 O1 V1 83.6(4) . .
O1 O2 V1 67.7(4) . .
C16 C11 C12 119.20(13) . .
C16 C11 N1 121.09(12) . .
C12 C11 N1 119.70(13) . .
C15 C16 C11 120.96(14) . .
C15 C16 H16 119.5 . .
C11 C16 H16 119.5 . .
C11 C12 C13 120.66(14) . .
C11 C12 H12 119.7 . .
C13 C12 H12 119.7 . .
C16 C15 C14 118.45(14) . .
C16 C15 C151 120.46(16) . .
C14 C15 C151 121.09(15) . .
C13 C14 C15 121.88(14) . .
C13 C14 H14 119.1 . .
C15 C14 H14 119.1 . .
C14 C13 C12 118.85(15) . .
C14 C13 C131 121.14(16) . .
C12 C13 C131 120.01(17) . .
C13 C131 H13A 109.5 . .
C13 C131 H13B 109.5 . .
H13A C131 H13B 109.5 . .
C13 C131 H13C 109.5 . .
H13A C131 H13C 109.5 . .
H13B C131 H13C 109.5 . .
C15 C151 H15A 109.5 . .
C15 C151 H15B 109.5 . .
H15A C151 H15B 109.5 . .
C15 C151 H15C 109.5 . .
H15A C151 H15C 109.5 . .
H15B C151 H15C 109.5 . .
C15 C151 H15D 109.5 . .
H15A C151 H15D 141.1 . .
H15B C151 H15D 56.3 . .
H15C C151 H15D 56.3 . .
C15 C151 H15E 109.5 . .
H15A C151 H15E 56.3 . .
H15B C151 H15E 141.1 . .
H15C C151 H15E 56.3 . .
H15D C151 H15E 109.5 . .
C15 C151 H15F 109.5 . .
H15A C151 H15F 56.3 . .
H15B C151 H15F 56.3 . .
H15C C151 H15F 141.1 . .
H15D C151 H15F 109.5 . .
H15E C151 H15F 109.5 . .
N1 C17 C172 109.0(3) . .
N1 C17 C173 109.9(3) . .
C172 C17 C173 110.1(4) . .
N1 C17 C171 110.1(3) . .
C172 C17 C171 109.6(4) . .
C173 C17 C171 108.1(3) . .
C182 C18 C183 110.5(8) . .
C182 C18 C181 107.7(8) . .
C183 C18 C181 105.7(8) . .
C182 C18 N1 111.9(7) . .
C183 C18 N1 109.3(7) . .
C181 C18 N1 111.5(8) . .
C18 C181 H18A 109.5 . .
C18 C181 H18B 109.5 . .
H18A C181 H18B 109.5 . .
C18 C181 H18C 109.5 . .
H18A C181 H18C 109.5 . .
H18B C181 H18C 109.5 . .
C18 C182 H18D 109.5 . .
C18 C182 H18E 109.5 . .
H18D C182 H18E 109.5 . .
C18 C182 H18F 109.5 . .
H18D C182 H18F 109.5 . .
H18E C182 H18F 109.5 . .
C18 C183 H18G 109.5 . .
C18 C183 H18H 109.5 . .
H18G C183 H18H 109.5 . .
C18 C183 H18I 109.5 . .
H18G C183 H18I 109.5 . .
H18H C183 H18I 109.5 . .

loop_
_geom_bond_atom_site_label_1
_geom_bond_atom_site_label_2
_geom_bond_distance
_geom_bond_site_symmetry_2
V1 O1 1.776(4) 9_456
V1 O1 1.776(4) 5_465
V1 O1 1.776(4) .
V1 N1 1.8870(11) .
V1 N1 1.8870(11) 5_465
V1 N1 1.8870(11) 9_456
V1 O2 1.908(3) 9_456
V1 O2 1.908(3) .
V1 O2 1.908(3) 5_465
N1 C11 1.4414(17) .
N1 C17 1.508(5) .
N1 C18 1.550(11) .
O1 O2 0.922(13) .
C11 C16 1.397(2) .
C11 C12 1.3973(19) .
C16 C15 1.395(2) .
C16 H16 0.9500 .
C12 C13 1.399(2) .
C12 H12 0.9500 .
C15 C14 1.396(2) .
C15 C151 1.503(2) .
C14 C13 1.384(2) .
C14 H14 0.9500 .
C13 C131 1.513(2) .
C131 H13A 0.9800 .
C131 H13B 0.9800 .
C131 H13C 0.9800 .
C151 H15A 0.9800 .
C151 H15B 0.9800 .
C151 H15C 0.9800 .
C151 H15D 0.9800 .
C151 H15E 0.9800 .
C151 H15F 0.9800 .
C17 C172 1.521(5) .
C17 C173 1.528(5) .
C17 C171 1.533(6) .
C171 H17A 0.9800 .
C171 H17B 0.9800 .
C171 H17C 0.9800 .
C172 H17D 0.9800 .
C172 H17E 0.9800 .
C172 H17F 0.9800 .
C173 H17G 0.9800 .
C173 H17H 0.9800 .
C173 H17I 0.9800 .
C18 C182 1.531(11) .
C18 C183 1.534(11) .
C18 C181 1.537(11) .
C181 H18A 0.9800 .
C181 H18B 0.9800 .
C181 H18C 0.9800 .
C182 H18D 0.9800 .
C182 H18E 0.9800 .
C182 H18F 0.9800 .
C183 H18G 0.9800 .
C183 H18H 0.9800 .
C183 H18I 0.9800 .
